data_7702064
loop_
_publ_author_name
'Jiang, Lin'
'Zhang, Dong-Yan'
'Suo, Jing-Jing'
'Gu, Wen'
'Tian, Jin-Lei'
'Liu, Xin'
'Yan, Shi-Ping'

_publ_section_title
;
 Synthesis, magnetism and spectral studies of six defective dicubane
 tetranuclear {M4O6} (M = Ni(II), Co(II), Zn(II)) and three trinuclear
 Cd(II) complexes with polydentate Schiff base ligands.
;
_journal_issue 25
_journal_name_full 'Dalton transactions (Cambridge, England : 2003)'
_journal_page_first 10233
_journal_page_last 10248
_journal_paper_doi 10.1039/c6dt00380j
_journal_volume 45
_journal_year 2016
_chemical_formula_moiety 'C42 H52 N4 O14 Zn4, 4(C H4 O)'
_chemical_formula_sum 'C46 H68 N4 O18 Zn4'
_chemical_formula_weight 1226.65
_space_group_crystal_system monoclinic
_space_group_IT_number 14
_space_group_name_Hall '-P 2ybc'
_space_group_name_H-M_alt 'P 1 21/c 1'
_symmetry_Int_Tables_number 14
_atom_sites_solution_primary iterative
_audit_creation_date 2014-08-16
_audit_creation_method
;
Olex2 1.2
(compiled 2014.06.20 svn.r2946 for OlexSys, GUI svn.r4855)
;
_audit_update_record
;
2015-06-23 deposited with the CCDC.
2016-05-11 downloaded from the CCDC.
;
_cell_angle_alpha 90
_cell_angle_beta 90.21(3)
_cell_angle_gamma 90
_cell_formula_units_Z 2
_cell_length_a 12.212(2)
_cell_length_b 16.600(3)
_cell_length_c 13.056(3)
_cell_measurement_reflns_used 7895
_cell_measurement_temperature 113.1500
_cell_measurement_theta_max 27.8984
_cell_measurement_theta_min 1.5597
_cell_volume 2646.7(9)
_computing_cell_refinement 'CrystalClear (Rigaku Inc., 2008)'
_computing_data_collection 'CrystalClear (Rigaku Inc., 2008)'
_computing_data_reduction 'CrystalClear (Rigaku Inc., 2008)'
_computing_molecular_graphics 'Olex2 (Dolomanov et al., 2009)'
_computing_publication_material 'Olex2 (Dolomanov et al., 2009)'
_computing_structure_refinement 'olex2.refine (Bourhis et al., 2013)'
_computing_structure_solution
;
????
;
_diffrn_ambient_temperature 113.1500
_diffrn_detector_area_resol_mean 28.5714
_diffrn_measured_fraction_theta_full 0.9938
_diffrn_measured_fraction_theta_max 0.9938
_diffrn_measurement_details
;
scan:
	Number of images: 180
	           Slice: -110.0000 - 70.0000
	     Image width: 1.0000
	        Exp time: 2.0000
	   Rotation axis: Omega
	           Omega: 0.0000
	             Chi: 45.0000
	             Phi: 0.0000
	             XTD: 49.9890
	          2theta: -19.8952
scan:
	Number of images: 150
	           Slice: -110.0000 - 40.0000
	     Image width: 1.0000
	        Exp time: 2.0000
	   Rotation axis: Omega
	           Omega: 0.0000
	             Chi: 45.0000
	             Phi: 90.0000
	             XTD: 49.9890
	          2theta: -19.8952
scan:
	Number of images: 80
	           Slice: -110.0000 - -30.0000
	     Image width: 1.0000
	        Exp time: 2.0000
	   Rotation axis: Omega
	           Omega: 0.0000
	             Chi: 45.0000
	             Phi: 180.0000
	             XTD: 49.9890
	          2theta: -19.8952
;
_diffrn_measurement_device
;
Saturn70 (4x4 bin mode)
;
_diffrn_measurement_device_details
;
AFC10: Fixed Chi 2 circle
;
_diffrn_measurement_method dtprofit.ref
_diffrn_orient_matrix_type d*Trek
_diffrn_orient_matrix_UB_11 -0.0231
_diffrn_orient_matrix_UB_12 0.0393
_diffrn_orient_matrix_UB_13 -0.0681
_diffrn_orient_matrix_UB_21 -0.0733
_diffrn_orient_matrix_UB_22 -0.0074
_diffrn_orient_matrix_UB_23 0.0209
_diffrn_orient_matrix_UB_31 0.0032
_diffrn_orient_matrix_UB_32 0.0525
_diffrn_orient_matrix_UB_33 0.0293
_diffrn_radiation_detector CCD
_diffrn_radiation_monochromator Confocal
_diffrn_radiation_type 'Mo K\a'
_diffrn_radiation_wavelength 0.71073
_diffrn_reflns_av_R_equivalents 0.0334
_diffrn_reflns_av_unetI/netI 0.0376
_diffrn_reflns_limit_h_max 16
_diffrn_reflns_limit_h_min -13
_diffrn_reflns_limit_k_max 21
_diffrn_reflns_limit_k_min -21
_diffrn_reflns_limit_l_max 17
_diffrn_reflns_limit_l_min -15
_diffrn_reflns_number 22224
_diffrn_reflns_theta_full 25.0070
_diffrn_reflns_theta_max 25.01
_diffrn_reflns_theta_min 2.07
_diffrn_source 'Rotating Anode'
_diffrn_source_current 16.0000
_diffrn_source_power 0.8000
_diffrn_source_voltage 50.0000
_exptl_absorpt_coefficient_mu 1.865
_exptl_absorpt_correction_T_max 1.0000
_exptl_absorpt_correction_T_min 0.7953
_exptl_absorpt_correction_type multi-scan
_exptl_crystal_colour Colorless
_exptl_crystal_density_diffrn 1.5391
_exptl_crystal_description Prism
_exptl_crystal_F_000 1275.0807
_exptl_crystal_size_max 0.2
_exptl_crystal_size_mid 0.2
_exptl_crystal_size_min 0.2
_refine_diff_density_max 0.3933
_refine_diff_density_min -0.4771
_refine_diff_density_rms 0.0896
_refine_ls_d_res_high 0.8406
_refine_ls_d_res_low 9.8368
_refine_ls_goodness_of_fit_ref 1.0333
_refine_ls_hydrogen_treatment mixed
_refine_ls_matrix_type full
_refine_ls_number_constraints 53
_refine_ls_number_parameters 335
_refine_ls_number_reflns 4647
_refine_ls_number_restraints 3
_refine_ls_restrained_S_all 1.0330
_refine_ls_R_factor_all 0.0357
_refine_ls_R_factor_gt 0.0312
_refine_ls_shift/su_max 0.0003
_refine_ls_shift/su_mean 0.0000
_refine_ls_structure_factor_coef Fsqd
_refine_ls_weighting_details 'w=1/[\s^2^(Fo^2^)+(0.0422P)^2^+1.1696P] where P=(Fo^2^+2Fc^2^)/3'
_refine_ls_weighting_scheme calc
_refine_ls_wR_factor_gt 0.0708
_refine_ls_wR_factor_ref 0.0739
_reflns_Friedel_coverage 0.0
_reflns_limit_h_max 14
_reflns_limit_h_min -14
_reflns_limit_k_max 19
_reflns_limit_k_min 0
_reflns_limit_l_max 15
_reflns_limit_l_min 0
_reflns_number_gt 4117
_reflns_number_total 4647
_reflns_threshold_expression I>=2u(I)
_cod_data_source_file c6dt00380j2.cif
_cod_data_source_block Znde
_cod_depositor_comments
;
The following automatic conversions were performed:

data item '_exptl_absorpt_correction_type' value 'Multi-scan' was
changed to 'multi-scan' in accordance with the
/home/saulius/struct/COD-crude-data/automatic-downloads/DataCite-retrospective/RSC/depositions/lib/dictionaries/cif_core.dic
dictionary named 'cif_core.dic' version 2.4.2 last updated on
2011-04-26.

Automatic conversion script
Id: cif_fix_values 6909 2019-04-08 15:41:33Z antanas 
;
_cod_database_code 7702064
_diffrn_number_total 11904
_olex2_refinement_description
;
1. Fixed Uiso
 At 1.2 times of:
  All C(H) groups, All C(H,H) groups
 At 1.5 times of:
  All C(H,H,H) groups, All O(H) groups
2. Restrained distances
 O6-H6
 0.85 with sigma of 0.01
 Zn1-H6
 2.759927 with sigma of 0.02
 C20-H6
 1.892168 with sigma of 0.02
3.a Ternary CH refined with riding coordinates:
 C10(H10)
3.b Secondary CH2 refined with riding coordinates:
 C9(H9a,H9b), C11(H11a,H11b)
3.c Aromatic/amide H refined with riding coordinates:
 C12(H12), C8(H8), C16(H16), C6(H6a), C4(H4), C15(H15), C14(H14), C5(H5)
3.d Idealised Me refined as rotating group:
 C21(H21a,H21b,H21c), C19(H19a,H19b,H19c), C20(H20a,H20b,H20c), C1(H1a,H1b,
 H1c), C22(H22a,H22b,H22c), C23(H23a,H23b,H23c)
3.e Idealised tetrahedral OH refined as rotating group:
 O8(H8a), O9(H9)
;
_olex2_submission_special_instructions 'No special instructions were received'

loop_
_space_group_symop_id
_space_group_symop_operation_xyz
1 x,y,z
2 -x,y+1/2,-z+1/2
3 -x,-y,-z
4 x,-y-1/2,z-1/2

loop_
_atom_site_label
_atom_site_type_symbol
_atom_site_fract_x
_atom_site_fract_y
_atom_site_fract_z
_atom_site_U_iso_or_equiv
_atom_site_adp_type
_atom_site_occupancy
_atom_site_refinement_flags_posn
Zn1 Zn 0.88294(2) 0.459421(15) 0.498629(19) 0.01206(9) Uani 1.000000 D
Zn2 Zn 1.08236(2) 0.380589(15) 0.61199(2) 0.01305(9) Uani 1.000000 .
O3 O 0.90636(13) 0.39028(9) 0.62736(12) 0.0140(3) Uani 1.000000 .
O2 O 0.87640(13) 0.50637(9) 0.35108(12) 0.0145(3) Uani 1.000000 .
O4 O 1.23379(13) 0.34709(10) 0.56918(13) 0.0191(4) Uani 1.000000 .
O6 O 0.71731(13) 0.50944(10) 0.51804(13) 0.0176(4) Uani 1.000000 D
H6 H 0.7076(16) 0.5561(9) 0.4911(16) 0.0264(6) Uiso 1.000000 DR
O7 O 0.94703(12) 0.56904(9) 0.53009(11) 0.0120(3) Uani 1.000000 .
O1 O 0.83978(14) 0.60964(10) 0.20684(13) 0.0204(4) Uani 1.000000 .
O5 O 1.43719(14) 0.33874(10) 0.51488(14) 0.0244(4) Uani 1.000000 .
N3 N 0.82714(15) 0.35362(11) 0.43745(15) 0.0132(4) Uani 1.000000 .
N4 N 1.04632(15) 0.26524(11) 0.64790(14) 0.0152(4) Uani 1.000000 .
C10 C 0.86022(19) 0.31217(13) 0.61653(18) 0.0152(5) Uani 1.000000 .
H10 H 0.78646(19) 0.31220(13) 0.64586(18) 0.0182(6) Uiso 1.000000 R
C12 C 1.11446(19) 0.20587(14) 0.65021(17) 0.0147(5) Uani 1.000000 .
H12 H 1.08661(19) 0.15602(14) 0.66958(17) 0.0176(6) Uiso 1.000000 R
C2 C 0.80958(18) 0.48293(14) 0.27740(18) 0.0146(5) Uani 1.000000 .
C21 C 0.9177(2) 0.60733(14) 0.62308(18) 0.0165(5) Uani 1.000000 .
H21a H 0.9209(13) 0.5690(3) 0.6781(3) 0.0247(8) Uiso 1.000000 GR
H21b H 0.9676(8) 0.6507(6) 0.6368(6) 0.0247(8) Uiso 1.000000 GR
H21c H 0.8446(5) 0.6282(8) 0.6174(5) 0.0247(8) Uiso 1.000000 GR
C8 C 0.77607(18) 0.34384(14) 0.35253(18) 0.0144(5) Uani 1.000000 .
H8 H 0.74747(18) 0.29299(14) 0.33908(18) 0.0172(6) Uiso 1.000000 R
C18 C 1.28190(19) 0.27827(14) 0.58539(17) 0.0152(5) Uani 1.000000 .
C17 C 1.3939(2) 0.27028(14) 0.55736(18) 0.0168(5) Uani 1.000000 .
C9 C 0.8532(2) 0.28531(14) 0.50374(18) 0.0168(5) Uani 1.000000 .
H9a H 0.7971(2) 0.24432(14) 0.49642(18) 0.0202(6) Uiso 1.000000 R
H9b H 0.9226(2) 0.26202(14) 0.48319(18) 0.0202(6) Uiso 1.000000 R
C11 C 0.93227(19) 0.25228(14) 0.67663(19) 0.0174(5) Uani 1.000000 .
H11a H 0.91069(19) 0.19745(14) 0.66067(19) 0.0209(6) Uiso 1.000000 R
H11b H 0.92337(19) 0.26070(14) 0.74965(19) 0.0209(6) Uiso 1.000000 R
C3 C 0.7886(2) 0.53623(14) 0.19568(18) 0.0171(5) Uani 1.000000 .
C7 C 0.75920(19) 0.40598(14) 0.27531(18) 0.0153(5) Uani 1.000000 .
C16 C 1.4497(2) 0.19900(15) 0.5711(2) 0.0234(6) Uani 1.000000 .
H16 H 1.5227(2) 0.19516(15) 0.5516(2) 0.0281(7) Uiso 1.000000 R
C13 C 1.22899(19) 0.20897(14) 0.62588(17) 0.0153(5) Uani 1.000000 .
C6 C 0.6937(2) 0.38490(15) 0.1899(2) 0.0216(6) Uani 1.000000 .
H6a H 0.6614(2) 0.33420(15) 0.1874(2) 0.0260(7) Uiso 1.000000 R
C4 C 0.7240(2) 0.51412(16) 0.11341(19) 0.0233(6) Uani 1.000000 .
H4 H 0.7119(2) 0.55008(16) 0.05993(19) 0.0280(7) Uiso 1.000000 R
C15 C 1.3970(2) 0.13213(15) 0.6144(2) 0.0263(6) Uani 1.000000 .
H15 H 1.4358(2) 0.08474(15) 0.6256(2) 0.0316(7) Uiso 1.000000 R
C14 C 1.2895(2) 0.13637(15) 0.63993(18) 0.0195(5) Uani 1.000000 .
H14 H 1.2548(2) 0.09128(15) 0.66698(18) 0.0234(7) Uiso 1.000000 R
C5 C 0.6768(2) 0.43770(17) 0.1108(2) 0.0262(6) Uani 1.000000 .
H5 H 0.6338(2) 0.42250(17) 0.0552(2) 0.0314(7) Uiso 1.000000 R
C19 C 1.5471(2) 0.33423(17) 0.4802(2) 0.0337(7) Uani 1.000000 .
H19a H 1.5947(3) 0.3230(12) 0.5371(3) 0.0506(11) Uiso 1.000000 GR
H19b H 1.5535(4) 0.2920(8) 0.4303(11) 0.0506(11) Uiso 1.000000 GR
H19c H 1.5675(6) 0.3846(4) 0.4496(14) 0.0506(11) Uiso 1.000000 GR
C20 C 0.6515(2) 0.50716(18) 0.6080(2) 0.0284(6) Uani 1.000000 D
H20a H 0.6599(12) 0.5567(5) 0.6451(8) 0.0425(10) Uiso 1.000000 GR
H20b H 0.5761(3) 0.5002(11) 0.5890(2) 0.0425(10) Uiso 1.000000 GR
H20c H 0.6743(10) 0.4630(7) 0.6505(7) 0.0425(10) Uiso 1.000000 GR
C1 C 0.8181(3) 0.66901(17) 0.1308(2) 0.0354(7) Uani 1.000000 .
H1a H 0.8541(14) 0.7184(4) 0.1491(8) 0.0531(11) Uiso 1.000000 GR
H1b H 0.8450(14) 0.6507(5) 0.0658(4) 0.0531(11) Uiso 1.000000 GR
H1c H 0.7406(3) 0.6780(9) 0.1260(11) 0.0531(11) Uiso 1.000000 GR
O8 O 0.82457(16) 0.43966(12) 0.80638(14) 0.0316(5) Uani 1.000000 .
H8a H 0.8532(3) 0.429(2) 0.7512(5) 0.0473(7) Uiso 1.000000 GR
O9 O 0.64636(19) 0.33961(14) 0.8419(2) 0.0613(7) Uani 1.000000 .
H9 H 0.6950(5) 0.3721(12) 0.829(3) 0.0920(11) Uiso 1.000000 GR
C22 C 0.9065(3) 0.4460(2) 0.8829(2) 0.0376(8) Uani 1.000000 .
H22a H 0.8739(4) 0.4635(12) 0.9459(5) 0.0563(11) Uiso 1.000000 GR
H22b H 0.9404(12) 0.3944(3) 0.8929(11) 0.0563(11) Uiso 1.000000 GR
H22c H 0.9607(9) 0.4843(9) 0.8618(7) 0.0563(11) Uiso 1.000000 GR
C23 C 0.5447(3) 0.3716(2) 0.8118(3) 0.0565(10) Uani 1.000000 .
H23a H 0.5350(10) 0.4237(7) 0.8424(16) 0.0848(15) Uiso 1.000000 GR
H23b H 0.5425(9) 0.3767(15) 0.7385(3) 0.0848(15) Uiso 1.000000 GR
H23c H 0.4871(3) 0.3363(8) 0.8337(18) 0.0848(15) Uiso 1.000000 GR

loop_
_atom_site_aniso_label
_atom_site_aniso_U_11
_atom_site_aniso_U_22
_atom_site_aniso_U_33
_atom_site_aniso_U_12
_atom_site_aniso_U_13
_atom_site_aniso_U_23
Zn1 0.01288(15) 0.01019(14) 0.01311(16) -0.00081(10) 0.00092(11) 0.00004(10)
Zn2 0.01227(15) 0.01124(14) 0.01566(16) -0.00017(10) 0.00174(11) 0.00192(10)
O3 0.0135(8) 0.0111(8) 0.0174(9) -0.0015(6) 0.0035(7) 0.0009(6)
O2 0.0155(9) 0.0147(8) 0.0131(8) -0.0019(7) -0.0019(7) 0.0009(7)
O4 0.0144(9) 0.0147(9) 0.0281(10) 0.0033(7) 0.0043(7) 0.0053(7)
O6 0.0152(9) 0.0162(9) 0.0214(9) 0.0015(7) 0.0051(7) 0.0038(7)
O7 0.0133(8) 0.0116(8) 0.0113(8) 0.0004(6) 0.0029(7) -0.0017(6)
O1 0.0257(10) 0.0193(9) 0.0162(9) -0.0054(7) -0.0055(8) 0.0060(7)
O5 0.0137(9) 0.0215(9) 0.0380(11) 0.0025(7) 0.0078(8) 0.0036(8)
N3 0.0100(10) 0.0140(10) 0.0156(10) -0.0003(8) 0.0021(8) 0.0009(8)
N4 0.0137(10) 0.0159(10) 0.0160(10) -0.0006(8) 0.0017(8) 0.0033(8)
C10 0.0127(12) 0.0132(11) 0.0198(13) -0.0012(9) 0.0029(10) 0.0026(10)
C12 0.0195(13) 0.0131(12) 0.0115(12) -0.0010(10) -0.0016(10) 0.0042(9)
C2 0.0101(12) 0.0207(12) 0.0129(12) 0.0008(9) 0.0020(10) -0.0018(10)
C21 0.0178(13) 0.0143(11) 0.0173(13) 0.0005(10) 0.0034(10) -0.0045(10)
C8 0.0087(11) 0.0122(11) 0.0223(13) -0.0024(9) 0.0058(10) -0.0041(10)
C18 0.0175(12) 0.0152(12) 0.0128(12) 0.0037(10) -0.0029(10) -0.0015(9)
C17 0.0172(13) 0.0166(12) 0.0166(13) 0.0006(10) -0.0005(10) -0.0011(10)
C9 0.0168(12) 0.0114(11) 0.0223(13) 0.0012(10) 0.0005(10) 0.0004(10)
C11 0.0177(13) 0.0158(12) 0.0187(13) -0.0020(10) 0.0030(10) 0.0051(10)
C3 0.0138(12) 0.0208(13) 0.0166(13) -0.0030(10) 0.0005(10) 0.0004(10)
C7 0.0103(11) 0.0189(12) 0.0167(13) -0.0009(9) 0.0007(10) -0.0032(10)
C16 0.0169(13) 0.0218(13) 0.0315(15) 0.0055(10) 0.0000(11) -0.0006(11)
C13 0.0188(13) 0.0160(12) 0.0110(12) 0.0030(10) -0.0053(10) -0.0002(9)
C6 0.0178(13) 0.0236(13) 0.0235(14) -0.0044(10) -0.0020(11) -0.0044(11)
C4 0.0224(14) 0.0308(15) 0.0167(13) -0.0026(11) -0.0054(11) 0.0046(11)
C15 0.0246(15) 0.0203(13) 0.0340(16) 0.0091(11) -0.0024(12) 0.0031(12)
C14 0.0242(14) 0.0164(12) 0.0180(13) 0.0022(10) -0.0011(11) 0.0029(10)
C5 0.0225(14) 0.0363(16) 0.0197(14) -0.0076(12) -0.0082(11) -0.0017(12)
C19 0.0167(14) 0.0277(15) 0.057(2) -0.0015(11) 0.0153(14) -0.0008(14)
C20 0.0237(15) 0.0356(16) 0.0258(15) 0.0028(12) 0.0066(12) 0.0080(12)
C1 0.052(2) 0.0276(15) 0.0264(16) -0.0119(14) -0.0127(14) 0.0151(13)
O8 0.0286(11) 0.0443(12) 0.0218(10) 0.0015(9) 0.0089(9) -0.0066(9)
O9 0.0367(14) 0.0351(13) 0.112(2) 0.0026(11) 0.0100(15) 0.0204(14)
C22 0.0380(18) 0.049(2) 0.0254(16) 0.0065(14) 0.0024(14) -0.0048(14)
C23 0.042(2) 0.070(3) 0.058(2) 0.0024(18) 0.0104(18) 0.027(2)

loop_
_atom_type_symbol
_atom_type_scat_dispersion_real
_atom_type_scat_dispersion_imag
_atom_type_scat_Cromer_Mann_a1
_atom_type_scat_Cromer_Mann_a2
_atom_type_scat_Cromer_Mann_a3
_atom_type_scat_Cromer_Mann_a4
_atom_type_scat_Cromer_Mann_b1
_atom_type_scat_Cromer_Mann_b2
_atom_type_scat_Cromer_Mann_b3
_atom_type_scat_Cromer_Mann_b4
_atom_type_scat_Cromer_Mann_c
_atom_type_scat_source
_atom_type_scat_dispersion_source
H 0.00000 0.00000 0.49300 0.32291 0.14019 0.04081 10.51090 26.12570 3.14236 57.79970 0.0030380000826 'International Tables Volume C Table 6.1.1.4 (pp. 500-502)' 'Henke, Gullikson and Davis, At. Data and Nucl. Data Tables, 1993, 54, 2'
C 0.00347 0.00161 2.31000 1.02000 1.58860 0.86500 20.84390 10.20750 0.56870 51.65120 0.215599998832 'International Tables Volume C Table 6.1.1.4 (pp. 500-502)' 'Henke, Gullikson and Davis, At. Data and Nucl. Data Tables, 1993, 54, 2'
Zn 0.31207 1.46666 14.07430 7.03180 5.16520 2.41000 3.26550 0.23330 10.31630 58.70970 1.30410003662 'International Tables Volume C Table 6.1.1.4 (pp. 500-502)' 'Henke, Gullikson and Davis, At. Data and Nucl. Data Tables, 1993, 54, 2'
O 0.01158 0.00611 3.04850 2.28680 1.54630 0.86700 13.27710 5.70110 0.32390 32.90890 0.250800013542 'International Tables Volume C Table 6.1.1.4 (pp. 500-502)' 'Henke, Gullikson and Davis, At. Data and Nucl. Data Tables, 1993, 54, 2'
N 0.00653 0.00323 12.21260 3.13220 2.01250 1.16630 0.00570 9.89330 28.99750 0.58260 -11.5290002823 'International Tables Volume C Table 6.1.1.4 (pp. 500-502)' 'Henke, Gullikson and Davis, At. Data and Nucl. Data Tables, 1993, 54, 2'

loop_
_geom_angle_atom_site_label_1
_geom_angle_atom_site_label_2
_geom_angle_atom_site_label_3
_geom_angle
_geom_angle_site_symmetry_1
_geom_angle_site_symmetry_3
O2 Zn1 O3 166.44(6) . .
O6 Zn1 O3 103.99(6) . .
O6 Zn1 O2 86.16(6) . .
O7 Zn1 O3 106.49(6) . .
O7 Zn1 O3 83.63(6) 3_766 .
O7 Zn1 O2 82.21(6) . .
O7 Zn1 O2 87.42(6) 3_766 .
O7 Zn1 O6 89.56(6) . .
O7 Zn1 O6 170.02(6) 3_766 .
N3 Zn1 O3 83.39(7) . .
N3 Zn1 O2 87.05(7) . .
N3 Zn1 O6 93.66(7) . .
N3 Zn1 O7 168.55(7) . .
N3 Zn1 O7 93.63(7) . 3_766
O2 Zn2 O3 99.03(6) 3_766 .
O4 Zn2 O3 163.70(6) . .
O4 Zn2 O2 95.47(7) . 3_766
O7 Zn2 O3 83.33(6) 3_766 .
O7 Zn2 O2 83.08(6) 3_766 3_766
O7 Zn2 O4 91.10(6) 3_766 .
N4 Zn2 O3 80.32(7) . .
N4 Zn2 O2 152.57(7) . 3_766
N4 Zn2 O4 90.21(7) . .
N4 Zn2 O7 123.70(7) . 3_766
Zn2 O3 Zn1 95.79(6) . .
C10 O3 Zn1 112.00(13) . .
C10 O3 Zn2 108.45(13) . .
Zn2 O2 Zn1 96.86(6) 3_766 .
C2 O2 Zn1 125.95(14) . .
C2 O2 Zn2 127.39(14) . 3_766
C18 O4 Zn2 127.74(15) . .
H6 O6 Zn1 114.8(12) . .
C20 O6 Zn1 127.24(15) . .
C20 O6 H6 106.5(12) . .
Zn2 O7 Zn1 96.66(6) 3_766 .
Zn2 O7 Zn1 95.53(6) 3_766 3_766
C21 O7 Zn1 118.58(13) . .
C21 O7 Zn1 119.50(13) . 3_766
C21 O7 Zn2 122.97(13) . 3_766
C1 O1 C3 117.10(19) . .
C19 O5 C17 116.9(2) . .
C8 N3 Zn1 127.42(16) . .
C9 N3 Zn1 111.33(14) . .
C9 N3 C8 121.3(2) . .
C12 N4 Zn2 126.05(16) . .
C11 N4 Zn2 114.09(14) . .
C11 N4 C12 119.8(2) . .
H10 C10 O3 108.99(11) . .
C9 C10 O3 112.33(18) . .
C9 C10 H10 108.99(13) . .
C11 C10 O3 108.23(18) . .
C11 C10 H10 108.99(12) . .
C11 C10 C9 109.26(19) . .
H12 C12 N4 116.71(14) . .
C13 C12 N4 126.6(2) . .
C13 C12 H12 116.71(13) . .
C3 C2 O2 118.5(2) . .
C7 C2 O2 123.2(2) . .
C7 C2 C3 118.3(2) . .
H21a C21 O7 109.5 . .
H21b C21 O7 109.5 . .
H21b C21 H21a 109.5 . .
H21c C21 O7 109.5 . .
H21c C21 H21a 109.5 . .
H21c C21 H21b 109.5 . .
H8 C8 N3 117.39(13) . .
C7 C8 N3 125.2(2) . .
C7 C8 H8 117.39(13) . .
C17 C18 O4 118.3(2) . .
C13 C18 O4 124.4(2) . .
C13 C18 C17 117.3(2) . .
C18 C17 O5 113.5(2) . .
C16 C17 O5 125.0(2) . .
C16 C17 C18 121.5(2) . .
C10 C9 N3 110.66(18) . .
H9a C9 N3 109.51(12) . .
H9a C9 C10 109.51(12) . .
H9b C9 N3 109.51(12) . .
H9b C9 C10 109.51(13) . .
H9b C9 H9a 108.1 . .
C10 C11 N4 108.53(18) . .
H11a C11 N4 109.99(12) . .
H11a C11 C10 109.99(12) . .
H11b C11 N4 109.99(12) . .
H11b C11 C10 109.99(13) . .
H11b C11 H11a 108.4 . .
C2 C3 O1 113.2(2) . .
C4 C3 O1 125.2(2) . .
C4 C3 C2 121.6(2) . .
C8 C7 C2 124.4(2) . .
C6 C7 C2 118.8(2) . .
C6 C7 C8 116.7(2) . .
H16 C16 C17 119.86(15) . .
C15 C16 C17 120.3(2) . .
C15 C16 H16 119.86(15) . .
C18 C13 C12 123.7(2) . .
C14 C13 C12 116.5(2) . .
C14 C13 C18 119.7(2) . .
H6a C6 C7 119.36(14) . .
C5 C6 C7 121.3(2) . .
C5 C6 H6a 119.36(15) . .
H4 C4 C3 120.13(15) . .
C5 C4 C3 119.7(2) . .
C5 C4 H4 120.13(15) . .
H15 C15 C16 119.88(15) . .
C14 C15 C16 120.2(2) . .
C14 C15 H15 119.88(15) . .
C15 C14 C13 120.9(2) . .
H14 C14 C13 119.56(14) . .
H14 C14 C15 119.56(15) . .
C4 C5 C6 120.2(2) . .
H5 C5 C6 119.88(15) . .
H5 C5 C4 119.88(15) . .
H19a C19 O5 109.5 . .
H19b C19 O5 109.5 . .
H19b C19 H19a 109.5 . .
H19c C19 O5 109.5 . .
H19c C19 H19a 109.5 . .
H19c C19 H19b 109.5 . .
H20a C20 O6 109.5 . .
H20b C20 O6 109.5 . .
H20b C20 H20a 109.5 . .
H20c C20 O6 109.5 . .
H20c C20 H20a 109.5 . .
H20c C20 H20b 109.5 . .
H1a C1 O1 109.5 . .
H1b C1 O1 109.5 . .
H1b C1 H1a 109.5 . .
H1c C1 O1 109.5 . .
H1c C1 H1a 109.5 . .
H1c C1 H1b 109.5 . .
C22 O8 H8a 109.5 . .
C23 O9 H9 109.5 . .
H22a C22 O8 109.5 . .
H22b C22 O8 109.5 . .
H22b C22 H22a 109.5 . .
H22c C22 O8 109.5 . .
H22c C22 H22a 109.5 . .
H22c C22 H22b 109.5 . .
H23a C23 O9 109.5 . .
H23b C23 O9 109.5 . .
H23b C23 H23a 109.5 . .
H23c C23 O9 109.5 . .
H23c C23 H23a 109.5 . .
H23c C23 H23b 109.5 . .

loop_
_geom_bond_atom_site_label_1
_geom_bond_atom_site_label_2
_geom_bond_distance
_geom_bond_site_symmetry_2
Zn1 O3 2.0544(16) .
Zn1 O2 2.0794(16) .
Zn1 O6 2.2020(17) .
Zn1 O7 2.1636(16) 3_766
Zn1 O7 2.0225(15) .
Zn1 N3 2.0451(19) .
Zn2 O3 2.1654(16) .
Zn2 O2 2.0013(16) 3_766
Zn2 O4 2.0122(17) .
Zn2 O7 2.0650(16) 3_766
Zn2 N4 2.0202(19) .
O3 C10 1.421(3) .
O2 C2 1.318(3) .
O4 C18 1.302(3) .
O6 H6 0.859(9) .
O6 C20 1.426(3) .
O7 C21 1.418(3) .
O1 C3 1.377(3) .
O1 C1 1.424(3) .
O5 C17 1.371(3) .
O5 C19 1.421(3) .
N3 C8 1.281(3) .
N3 C9 1.461(3) .
N4 C12 1.290(3) .
N4 C11 1.460(3) .
C10 H10 0.9800 .
C10 C9 1.541(3) .
C10 C11 1.540(3) .
C12 H12 0.9300 .
C12 C13 1.436(3) .
C2 C3 1.409(3) .
C2 C7 1.418(3) .
C21 H21a 0.9600 .
C21 H21b 0.9600 .
C21 H21c 0.9600 .
C8 H8 0.9300 .
C8 C7 1.456(3) .
C18 C17 1.423(3) .
C18 C13 1.422(3) .
C17 C16 1.377(3) .
C9 H9a 0.9700 .
C9 H9b 0.9700 .
C11 H11a 0.9700 .
C11 H11b 0.9700 .
C3 C4 1.380(3) .
C7 C6 1.414(3) .
C16 H16 0.9300 .
C16 C15 1.403(4) .
C13 C14 1.425(3) .
C6 H6a 0.9300 .
C6 C5 1.369(4) .
C4 H4 0.9300 .
C4 C5 1.393(4) .
C15 H15 0.9300 .
C15 C14 1.358(4) .
C14 H14 0.9300 .
C5 H5 0.9300 .
C19 H19a 0.9600 .
C19 H19b 0.9600 .
C19 H19c 0.9600 .
C20 H20a 0.9600 .
C20 H20b 0.9600 .
C20 H20c 0.9600 .
C1 H1a 0.9600 .
C1 H1b 0.9600 .
C1 H1c 0.9600 .
O8 H8a 0.8200 .
O8 C22 1.415(3) .
O9 H9 0.8200 .
O9 C23 1.406(4) .
C22 H22a 0.9600 .
C22 H22b 0.9600 .
C22 H22c 0.9600 .
C23 H23a 0.9600 .
C23 H23b 0.9600 .
C23 H23c 0.9600 .

loop_
_restr_distance_atom_site_label_1
_restr_distance_atom_site_label_2
_restr_distance_site_symmetry_2
_restr_distance_target
_restr_distance_target_weight_param
_restr_distance_diff
Zn1 H6 1 2.7599 0.0200 0.0819
O6 H6 1 0.8500 0.0100 -0.0092
C20 H6 1 1.8922 0.0200 0.0302
